data_4119399
loop_
_publ_author_name
'Jennifer J. Le Roy'
'Matthew Jeletic'
'Serge I. Gorelsky'
'Ilia Korobkov'
'Liviu Ungur'
'Liviu F. Chibotaru'
'Muralee Murugesu'

_publ_section_title
;
 An Organometallic Building Block Approach To Produce a Multidecker 4f
 Single-Molecule Magnet
;
_journal_name_full 'Journal of the American Chemical Society'
_journal_page_first 3502
_journal_page_last 3510
_journal_paper_doi 10.1021/ja310642h
_journal_volume 135
_journal_year 2013
_chemical_formula_sum 'C42 H72 Dy2 Si6'
_chemical_formula_weight 1070.54
_chemical_name_systematic
; 
 ? 
;
_space_group_IT_number 82
_symmetry_cell_setting tetragonal
_symmetry_space_group_name_Hall 'I -4'
_symmetry_space_group_name_H-M 'I -4'
_atom_sites_solution_hydrogens geom
_atom_sites_solution_primary direct
_atom_sites_solution_secondary difmap
_audit_creation_method SHELXL-97
_cell_angle_alpha 90.00
_cell_angle_beta 90.00
_cell_angle_gamma 90.00
_cell_formula_units_Z 4
_cell_length_a 16.8867(5)
_cell_length_b 16.8867(5)
_cell_length_c 20.1512(6)
_cell_measurement_reflns_used 9812
_cell_measurement_temperature 200(2)
_cell_measurement_theta_max 27.98
_cell_measurement_theta_min 2.64
_cell_volume 5746.3(3)
_computing_cell_refinement 'APEX II, Bruker (2009)'
_computing_data_collection 'APEX II, Bruker (2009)'
_computing_data_reduction 'XPREP, Bruker (2009)'
_computing_molecular_graphics 'SHELXTL, Bruker (2004)'
_computing_publication_material 'SHELXTL, Bruker (2004)'
_computing_structure_refinement 'SHELXL-97 (Sheldrick, 2008)'
_computing_structure_solution 'SHELXS-97 (Sheldrick, 2008)'
_diffrn_ambient_temperature 200(2)
_diffrn_measured_fraction_theta_full 0.989
_diffrn_measured_fraction_theta_max 0.989
_diffrn_measurement_device_type 'Bruker APEX-II CCD'
_diffrn_measurement_method '\f and \w scans'
_diffrn_radiation_monochromator graphite
_diffrn_radiation_source 'fine-focus sealed tube'
_diffrn_radiation_type MoK\a
_diffrn_radiation_wavelength 0.71073
_diffrn_reflns_av_R_equivalents 0.0396
_diffrn_reflns_av_sigmaI/netI 0.0308
_diffrn_reflns_limit_h_max 22
_diffrn_reflns_limit_h_min -21
_diffrn_reflns_limit_k_max 22
_diffrn_reflns_limit_k_min -22
_diffrn_reflns_limit_l_max 26
_diffrn_reflns_limit_l_min -26
_diffrn_reflns_number 42231
_diffrn_reflns_theta_full 28.37
_diffrn_reflns_theta_max 28.37
_diffrn_reflns_theta_min 2.65
_exptl_absorpt_coefficient_mu 2.728
_exptl_absorpt_correction_T_max 0.7013
_exptl_absorpt_correction_T_min 0.6115
_exptl_absorpt_correction_type multi-scan
_exptl_absorpt_process_details 'SADABS, Bruker (2003)'
_exptl_crystal_colour orange
_exptl_crystal_density_diffrn 1.237
_exptl_crystal_density_meas ?
_exptl_crystal_description block
_exptl_crystal_F_000 2160
_exptl_crystal_size_max 0.20
_exptl_crystal_size_mid 0.18
_exptl_crystal_size_min 0.14
_refine_diff_density_max 1.452
_refine_diff_density_min -0.498
_refine_diff_density_rms 0.106
_refine_ls_abs_structure_details 'Flack H D (1983), Acta Cryst. A39, 876-881'
_refine_ls_abs_structure_Flack 0.069(11)
_refine_ls_extinction_method none
_refine_ls_goodness_of_fit_ref 1.048
_refine_ls_hydrogen_treatment constr
_refine_ls_matrix_type full
_refine_ls_number_parameters 226
_refine_ls_number_reflns 7115
_refine_ls_number_restraints 0
_refine_ls_restrained_S_all 1.048
_refine_ls_R_factor_all 0.0395
_refine_ls_R_factor_gt 0.0324
_refine_ls_shift/su_max 0.001
_refine_ls_shift/su_mean 0.000
_refine_ls_structure_factor_coef Fsqd
_refine_ls_weighting_details 'calc w=1/[\s^2^(Fo^2^)+(0.0588P)^2^+1.0177P] where P=(Fo^2^+2Fc^2^)/3'
_refine_ls_weighting_scheme calc
_refine_ls_wR_factor_gt 0.0827
_refine_ls_wR_factor_ref 0.0881
_reflns_number_gt 6488
_reflns_number_total 7115
_reflns_threshold_expression >2sigma(I)
_cod_data_source_file ja310642h_si_003.cif
_cod_data_source_block mm104
_cod_depositor_comments
;
The following automatic conversions were performed:

'_exptl_crystal_density_meas' value 'n/a' was changed to '?' - the
value is perceived as not measured.

Automatic conversion script
Id: cif_fix_values 3008 2015-01-20 13:52:24Z robertas 
;
_cod_database_code 4119399

loop_
_symmetry_equiv_pos_as_xyz
'x, y, z'
'-x, -y, z'
'y, -x, -z'
'-y, x, -z'
'x+1/2, y+1/2, z+1/2'
'-x+1/2, -y+1/2, z+1/2'
'y+1/2, -x+1/2, -z+1/2'
'-y+1/2, x+1/2, -z+1/2'

loop_
_atom_site_label
_atom_site_type_symbol
_atom_site_fract_x
_atom_site_fract_y
_atom_site_fract_z
_atom_site_U_iso_or_equiv
_atom_site_adp_type
_atom_site_occupancy
_atom_site_symmetry_multiplicity
_atom_site_calc_flag
_atom_site_refinement_flags
Dy1 Dy 0.417507(10) 0.090617(11) 0.035068(9) 0.03647(7) Uani 1 1 d .
Si1 Si 0.43631(10) 0.25842(9) 0.18548(7) 0.0515(3) Uani 1 1 d .
Si2 Si 0.37441(11) 0.18843(10) -0.15157(7) 0.0540(4) Uani 1 1 d .
Si3 Si 0.34054(7) -0.13718(8) -0.02875(7) 0.0444(3) Uani 1 1 d .
C1 C 0.3910(3) 0.2110(3) 0.1101(2) 0.0422(9) Uani 1 1 d .
C2 C 0.4208(3) 0.2396(3) 0.0496(3) 0.0429(12) Uani 1 1 d .
H2A H 0.4599 0.2790 0.0570 0.051 Uiso 1 1 calc R
C3 C 0.4096(3) 0.2271(3) -0.0189(2) 0.0425(10) Uani 1 1 d .
H3A H 0.4435 0.2596 -0.0449 0.051 Uiso 1 1 calc R
C4 C 0.3617(3) 0.1792(3) -0.0585(2) 0.0459(11) Uani 1 1 d .
C5 C 0.3009(3) 0.1224(3) -0.0416(3) 0.0495(11) Uani 1 1 d .
H5A H 0.2784 0.0980 -0.0797 0.059 Uiso 1 1 calc R
C6 C 0.2674(3) 0.0949(4) 0.0172(3) 0.0549(16) Uani 1 1 d .
H6A H 0.2258 0.0582 0.0091 0.066 Uiso 1 1 calc R
C7 C 0.2794(3) 0.1075(4) 0.0848(3) 0.0578(15) Uani 1 1 d .
H7A H 0.2447 0.0763 0.1112 0.069 Uiso 1 1 calc R
C8 C 0.3298(3) 0.1546(3) 0.1239(3) 0.0501(12) Uani 1 1 d .
H8A H 0.3213 0.1473 0.1701 0.060 Uiso 1 1 calc R
C9 C 0.4253(5) 0.1942(5) 0.2606(3) 0.081(2) Uani 1 1 d .
H9A H 0.3690 0.1835 0.2684 0.122 Uiso 1 1 calc R
H9B H 0.4476 0.2214 0.2993 0.122 Uiso 1 1 calc R
H9C H 0.4534 0.1442 0.2535 0.122 Uiso 1 1 calc R
C10 C 0.3846(5) 0.3544(4) 0.1984(3) 0.081(2) Uani 1 1 d .
H10A H 0.3277 0.3449 0.2041 0.121 Uiso 1 1 calc R
H10B H 0.3931 0.3886 0.1598 0.121 Uiso 1 1 calc R
H10C H 0.4057 0.3803 0.2382 0.121 Uiso 1 1 calc R
C11 C 0.5446(5) 0.2758(5) 0.1747(4) 0.0782(19) Uani 1 1 d .
H11A H 0.5534 0.3092 0.1356 0.117 Uiso 1 1 calc R
H11B H 0.5716 0.2249 0.1686 0.117 Uiso 1 1 calc R
H11C H 0.5657 0.3023 0.2141 0.117 Uiso 1 1 calc R
C12 C 0.2796(4) 0.2279(5) -0.1857(4) 0.084(2) Uani 1 1 d .
H12A H 0.2841 0.2336 -0.2340 0.125 Uiso 1 1 calc R
H12B H 0.2684 0.2797 -0.1658 0.125 Uiso 1 1 calc R
H12C H 0.2364 0.1912 -0.1752 0.125 Uiso 1 1 calc R
C13 C 0.4554(6) 0.2593(6) -0.1725(4) 0.100(3) Uani 1 1 d .
H13A H 0.4609 0.2629 -0.2209 0.150 Uiso 1 1 calc R
H13B H 0.5053 0.2406 -0.1532 0.150 Uiso 1 1 calc R
H13C H 0.4426 0.3117 -0.1545 0.150 Uiso 1 1 calc R
C14 C 0.3986(6) 0.0933(5) -0.1915(3) 0.092(3) Uani 1 1 d .
H14A H 0.4048 0.1013 -0.2394 0.137 Uiso 1 1 calc R
H14B H 0.3558 0.0553 -0.1834 0.137 Uiso 1 1 calc R
H14C H 0.4482 0.0726 -0.1730 0.137 Uiso 1 1 calc R
C15 C 0.4682(2) -0.0276(2) -0.04506(19) 0.0313(8) Uani 1 1 d .
H15 H 0.4524 -0.0406 -0.0890 0.038 Uiso 1 1 calc R
C16 C 0.4214(3) -0.0690(3) 0.0030(2) 0.0349(10) Uani 1 1 d .
C17 C 0.4245(3) -0.0681(3) 0.0730(2) 0.0369(10) Uani 1 1 d .
H17A H 0.3875 -0.1038 0.0921 0.044 Uiso 1 1 calc R
C18 C 0.4693(3) -0.0270(3) 0.12219(19) 0.0382(9) Uani 1 1 d .
H18 H 0.4527 -0.0401 0.1659 0.046 Uiso 1 1 calc R
C19 C 0.3176(5) -0.1150(6) -0.1174(4) 0.107(3) Uani 1 1 d .
H19A H 0.2758 -0.1507 -0.1330 0.160 Uiso 1 1 calc R
H19B H 0.3654 -0.1227 -0.1443 0.160 Uiso 1 1 calc R
H19C H 0.2997 -0.0600 -0.1214 0.160 Uiso 1 1 calc R
C20 C 0.3684(4) -0.2425(4) -0.0191(4) 0.0729(19) Uani 1 1 d .
H20A H 0.3255 -0.2761 -0.0357 0.109 Uiso 1 1 calc R
H20B H 0.3777 -0.2540 0.0279 0.109 Uiso 1 1 calc R
H20C H 0.4168 -0.2531 -0.0444 0.109 Uiso 1 1 calc R
C21 C 0.2489(4) -0.1245(5) 0.0227(5) 0.094(3) Uani 1 1 d .
H21A H 0.2074 -0.1600 0.0062 0.141 Uiso 1 1 calc R
H21B H 0.2307 -0.0696 0.0197 0.141 Uiso 1 1 calc R
H21C H 0.2608 -0.1374 0.0690 0.141 Uiso 1 1 calc R

loop_
_atom_site_aniso_label
_atom_site_aniso_U_11
_atom_site_aniso_U_22
_atom_site_aniso_U_33
_atom_site_aniso_U_23
_atom_site_aniso_U_13
_atom_site_aniso_U_12
Dy1 0.03095(10) 0.03568(11) 0.04277(10) 0.00001(8) -0.00022(8) 0.00695(8)
Si1 0.0662(9) 0.0500(8) 0.0384(6) 0.0000(5) 0.0009(6) 0.0124(7)
Si2 0.0654(9) 0.0527(8) 0.0438(7) 0.0033(6) -0.0123(6) 0.0073(7)
Si3 0.0357(6) 0.0444(6) 0.0530(7) 0.0021(6) -0.0050(5) -0.0123(5)
C1 0.044(2) 0.039(2) 0.044(2) 0.0036(19) 0.007(2) 0.0126(18)
C2 0.044(2) 0.033(2) 0.052(3) -0.0008(19) -0.0019(19) 0.0035(19)
C3 0.041(3) 0.045(3) 0.041(3) 0.0055(18) 0.0039(18) 0.0021(19)
C4 0.045(3) 0.048(3) 0.045(2) 0.0010(19) -0.0035(19) 0.016(2)
C5 0.041(2) 0.049(3) 0.059(3) -0.008(2) -0.017(2) 0.011(2)
C6 0.027(2) 0.051(3) 0.086(5) 0.008(3) -0.004(2) 0.003(2)
C7 0.034(3) 0.059(4) 0.080(4) 0.012(3) 0.019(2) 0.006(2)
C8 0.046(3) 0.052(3) 0.052(3) 0.006(2) 0.015(2) 0.015(2)
C9 0.112(6) 0.085(5) 0.046(3) 0.017(3) -0.003(3) 0.020(4)
C10 0.109(6) 0.071(4) 0.062(4) -0.007(3) 0.008(4) 0.031(4)
C11 0.076(4) 0.095(5) 0.063(4) -0.011(3) -0.011(3) -0.009(4)
C12 0.077(5) 0.095(5) 0.079(4) 0.019(4) -0.030(4) 0.013(4)
C13 0.108(6) 0.137(8) 0.054(4) 0.006(4) 0.005(4) -0.038(6)
C14 0.161(8) 0.070(4) 0.043(3) 0.001(3) 0.004(4) 0.027(5)
C15 0.0241(18) 0.035(2) 0.0347(19) -0.0018(15) -0.0026(14) -0.0018(15)
C16 0.026(2) 0.037(2) 0.0418(19) -0.0010(19) -0.0017(18) -0.0047(17)
C17 0.031(2) 0.035(2) 0.044(2) 0.006(2) 0.0018(19) -0.0001(16)
C18 0.038(2) 0.047(3) 0.0297(18) 0.0025(16) 0.0047(15) 0.0100(18)
C19 0.103(6) 0.144(8) 0.073(4) 0.029(5) -0.045(4) -0.079(6)
C20 0.053(3) 0.049(3) 0.117(6) -0.013(3) -0.023(3) -0.016(3)
C21 0.045(3) 0.074(4) 0.164(8) -0.022(5) 0.020(4) -0.019(3)

loop_
_atom_type_symbol
_atom_type_description
_atom_type_scat_dispersion_real
_atom_type_scat_dispersion_imag
_atom_type_scat_source
C C 0.0033 0.0016 'International Tables Vol C Tables 4.2.6.8 and 6.1.1.4'
H H 0.0000 0.0000 'International Tables Vol C Tables 4.2.6.8 and 6.1.1.4'
Si Si 0.0817 0.0704 'International Tables Vol C Tables 4.2.6.8 and 6.1.1.4'
Dy Dy -0.1892 4.4098 'International Tables Vol C Tables 4.2.6.8 and 6.1.1.4'

loop_
_geom_angle_atom_site_label_1
_geom_angle_atom_site_label_2
_geom_angle_atom_site_label_3
_geom_angle
_geom_angle_site_symmetry_1
_geom_angle_site_symmetry_3
C2 Dy1 C7 82.2(2) . .
C2 Dy1 C5 83.02(16) . .
C7 Dy1 C5 60.7(2) . .
C2 Dy1 C3 32.19(18) . .
C7 Dy1 C3 91.10(18) . .
C5 Dy1 C3 60.89(17) . .
C2 Dy1 C8 60.87(17) . .
C7 Dy1 C8 31.9(2) . .
C5 Dy1 C8 83.58(18) . .
C3 Dy1 C8 83.51(16) . .
C2 Dy1 C6 90.57(17) . .
C7 Dy1 C6 31.6(2) . .
C5 Dy1 C6 31.53(19) . .
C3 Dy1 C6 82.13(18) . .
C8 Dy1 C6 60.9(2) . .
C2 Dy1 C1 31.93(16) . .
C7 Dy1 C1 61.48(19) . .
C5 Dy1 C1 93.16(16) . .
C3 Dy1 C1 61.85(15) . .
C8 Dy1 C1 32.39(17) . .
C6 Dy1 C1 83.59(19) . .
C2 Dy1 C4 61.13(17) . .
C7 Dy1 C4 83.60(18) . .
C5 Dy1 C4 32.66(18) . .
C3 Dy1 C4 31.48(17) . .
C8 Dy1 C4 93.12(15) . .
C6 Dy1 C4 61.32(18) . .
C1 Dy1 C4 84.70(15) . .
C2 Dy1 C15 142.62(15) . .
C7 Dy1 C15 127.21(18) . .
C5 Dy1 C15 92.17(15) . .
C3 Dy1 C15 115.35(14) . .
C8 Dy1 C15 155.58(16) . .
C6 Dy1 C15 104.45(17) . .
C1 Dy1 C15 171.31(13) . .
C4 Dy1 C15 96.17(14) . .
C2 Dy1 C15 116.07(14) . 2_655
C7 Dy1 C15 156.97(18) . 2_655
C5 Dy1 C15 105.58(16) . 2_655
C3 Dy1 C15 97.83(14) . 2_655
C8 Dy1 C15 170.22(16) . 2_655
C6 Dy1 C15 128.82(17) . 2_655
C1 Dy1 C15 141.07(14) . 2_655
C4 Dy1 C15 92.99(14) . 2_655
C15 Dy1 C15 30.34(16) . 2_655
C2 Dy1 C16 172.65(15) . .
C7 Dy1 C16 102.80(18) . .
C5 Dy1 C16 94.66(15) . .
C3 Dy1 C16 141.21(14) . .
C8 Dy1 C16 125.93(16) . .
C6 Dy1 C16 91.04(19) . .
C1 Dy1 C16 155.42(14) . .
C4 Dy1 C16 113.66(15) . .
C15 Dy1 C16 30.24(12) . .
C15 Dy1 C16 57.77(13) 2_655 .
C2 Dy1 C17 157.16(16) . .
C7 Dy1 C17 92.19(18) . .
C5 Dy1 C17 113.52(15) . .
C3 Dy1 C17 170.62(14) . .
C8 Dy1 C17 103.79(16) . .
C6 Dy1 C17 96.16(15) . .
C1 Dy1 C17 127.27(14) . .
C4 Dy1 C17 140.48(15) . .
C15 Dy1 C17 56.02(13) . .
C15 Dy1 C17 75.99(14) 2_655 .
C16 Dy1 C17 29.41(12) . .
C10 Si1 C9 110.2(3) . .
C10 Si1 C1 107.1(3) . .
C9 Si1 C1 111.5(3) . .
C10 Si1 C11 109.9(4) . .
C9 Si1 C11 106.5(4) . .
C1 Si1 C11 111.8(3) . .
C14 Si2 C12 109.9(4) . .
C14 Si2 C13 107.3(5) . .
C12 Si2 C13 108.4(4) . .
C14 Si2 C4 112.7(3) . .
C12 Si2 C4 107.3(3) . .
C13 Si2 C4 111.1(3) . .
C20 Si3 C19 110.3(4) . .
C20 Si3 C21 105.2(4) . .
C19 Si3 C21 109.6(5) . .
C20 Si3 C16 111.4(3) . .
C19 Si3 C16 110.5(3) . .
C21 Si3 C16 109.8(3) . .
C2 C1 C8 130.9(5) . .
C2 C1 Si1 114.1(4) . .
C8 C1 Si1 114.9(4) . .
C2 C1 Dy1 72.5(3) . .
C8 C1 Dy1 73.4(3) . .
Si1 C1 Dy1 137.8(2) . .
C1 C2 C3 138.6(5) . .
C1 C2 Dy1 75.6(3) . .
C3 C2 Dy1 74.6(3) . .
C4 C3 C2 136.4(5) . .
C4 C3 Dy1 75.6(3) . .
C2 C3 Dy1 73.2(3) . .
C3 C4 C5 131.5(5) . .
C3 C4 Si2 116.9(4) . .
C5 C4 Si2 111.6(4) . .
C3 C4 Dy1 73.0(3) . .
C5 C4 Dy1 72.7(3) . .
Si2 C4 Dy1 136.7(2) . .
C6 C5 C4 135.2(5) . .
C6 C5 Dy1 74.3(3) . .
C4 C5 Dy1 74.6(3) . .
C5 C6 C7 136.2(6) . .
C5 C6 Dy1 74.2(3) . .
C7 C6 Dy1 73.9(3) . .
C6 C7 C8 136.2(6) . .
C6 C7 Dy1 74.4(3) . .
C8 C7 Dy1 74.3(3) . .
C7 C8 C1 134.8(5) . .
C7 C8 Dy1 73.8(3) . .
C1 C8 Dy1 74.2(3) . .
C15 C15 C16 137.4(2) 2_655 .
C15 C15 Dy1 75.8(3) 2_655 .
C16 C15 Dy1 77.4(3) . .
C15 C15 Dy1 73.8(3) 2_655 2_655
C16 C15 Dy1 78.5(3) . 2_655
Dy1 C15 Dy1 99.09(12) . 2_655
C17 C16 C15 130.6(4) . .
C17 C16 Si3 111.7(4) . .
C15 C16 Si3 117.7(3) . .
C17 C16 Dy1 76.0(4) . .
C15 C16 Dy1 72.3(3) . .
Si3 C16 Dy1 130.6(3) . .
C17 C16 Dy1 74.7(4) . 2_655
C15 C16 Dy1 71.7(3) . 2_655
Si3 C16 Dy1 133.9(3) . 2_655
Dy1 C16 Dy1 95.49(13) . 2_655
C16 C17 C18 136.0(5) . .
C16 C17 Dy1 74.6(4) . .
C18 C17 Dy1 75.3(3) . .
C16 C17 Dy1 76.2(4) . 2_655
C18 C17 Dy1 75.6(3) . 2_655
Dy1 C17 Dy1 95.51(14) . 2_655
C18 C18 C17 136.0(2) 2_655 .
C18 C18 Dy1 76.4(3) 2_655 .
C17 C18 Dy1 75.1(3) . .
C18 C18 Dy1 75.0(3) 2_655 2_655
C17 C18 Dy1 75.0(3) . 2_655
Dy1 C18 Dy1 95.28(12) . 2_655

loop_
_geom_bond_atom_site_label_1
_geom_bond_atom_site_label_2
_geom_bond_distance
_geom_bond_site_symmetry_2
Dy1 C2 2.534(5) .
Dy1 C7 2.555(5) .
Dy1 C5 2.560(5) .
Dy1 C3 2.552(5) .
Dy1 C8 2.562(5) .
Dy1 C6 2.561(5) .
Dy1 C1 2.573(5) .
Dy1 C4 2.584(5) .
Dy1 C15 2.707(4) .
Dy1 C15 2.732(4) 2_655
Dy1 C16 2.772(6) .
Dy1 C17 2.789(5) .
Si1 C10 1.860(7) .
Si1 C9 1.872(6) .
Si1 C1 1.880(5) .
Si1 C11 1.864(8) .
Si2 C14 1.843(7) .
Si2 C12 1.866(7) .
Si2 C13 1.866(9) .
Si2 C4 1.895(5) .
Si3 C20 1.850(6) .
Si3 C19 1.865(7) .
Si3 C21 1.874(8) .
Si3 C16 1.898(5) .
C1 C2 1.405(7) .
C1 C8 1.432(8) .
C2 C3 1.410(8) .
C3 C4 1.394(8) .
C4 C5 1.447(8) .
C5 C6 1.391(9) .
C6 C7 1.394(10) .
C7 C8 1.407(9) .
C15 C15 1.424(8) 2_655
C15 C16 1.430(6) .
C15 Dy1 2.732(4) 2_655
C16 C17 1.412(6) .
C16 Dy1 2.819(5) 2_655
C17 C18 1.427(6) .
C17 Dy1 2.801(5) 2_655
C18 C18 1.382(10) 2_655
C18 Dy1 2.809(4) 2_655

loop_
_geom_torsion_atom_site_label_1
_geom_torsion_atom_site_label_2
_geom_torsion_atom_site_label_3
_geom_torsion_atom_site_label_4
_geom_torsion
_geom_torsion_site_symmetry_1
_geom_torsion_site_symmetry_4
C10 Si1 C1 C2 81.4(4) . .
C9 Si1 C1 C2 -158.0(4) . .
C11 Si1 C1 C2 -39.0(5) . .
C10 Si1 C1 C8 -96.0(4) . .
C9 Si1 C1 C8 24.5(5) . .
C11 Si1 C1 C8 143.6(4) . .
C10 Si1 C1 Dy1 171.6(4) . .
C9 Si1 C1 Dy1 -67.8(5) . .
C11 Si1 C1 Dy1 51.2(5) . .
C7 Dy1 C1 C2 -125.4(4) . .
C5 Dy1 C1 C2 -71.4(3) . .
C3 Dy1 C1 C2 -17.0(3) . .
C8 Dy1 C1 C2 -144.2(4) . .
C6 Dy1 C1 C2 -101.5(3) . .
C4 Dy1 C1 C2 -39.8(3) . .
C15 Dy1 C1 C2 56.3(10) . .
C15 Dy1 C1 C2 48.4(4) 2_655 .
C16 Dy1 C1 C2 -179.8(4) . .
C17 Dy1 C1 C2 165.6(3) . .
C2 Dy1 C1 C8 144.2(4) . .
C7 Dy1 C1 C8 18.8(3) . .
C5 Dy1 C1 C8 72.8(3) . .
C3 Dy1 C1 C8 127.2(3) . .
C6 Dy1 C1 C8 42.7(3) . .
C4 Dy1 C1 C8 104.4(3) . .
C15 Dy1 C1 C8 -159.5(8) . .
C15 Dy1 C1 C8 -167.4(3) 2_655 .
C16 Dy1 C1 C8 -35.7(5) . .
C17 Dy1 C1 C8 -50.2(3) . .
C2 Dy1 C1 Si1 -106.9(5) . .
C7 Dy1 C1 Si1 127.7(4) . .
C5 Dy1 C1 Si1 -178.3(4) . .
C3 Dy1 C1 Si1 -123.9(4) . .
C8 Dy1 C1 Si1 108.9(5) . .
C6 Dy1 C1 Si1 151.6(4) . .
C4 Dy1 C1 Si1 -146.7(4) . .
C15 Dy1 C1 Si1 -50.5(11) . .
C15 Dy1 C1 Si1 -58.5(4) 2_655 .
C16 Dy1 C1 Si1 73.3(5) . .
C17 Dy1 C1 Si1 58.7(4) . .
C8 C1 C2 C3 -2.9(10) . .
Si1 C1 C2 C3 -179.8(5) . .
Dy1 C1 C2 C3 45.0(6) . .
C8 C1 C2 Dy1 -47.9(5) . .
Si1 C1 C2 Dy1 135.2(3) . .
C7 Dy1 C2 C1 46.3(3) . .
C5 Dy1 C2 C1 107.5(3) . .
C3 Dy1 C2 C1 151.0(5) . .
C8 Dy1 C2 C1 21.0(3) . .
C6 Dy1 C2 C1 76.9(3) . .
C4 Dy1 C2 C1 133.3(3) . .
C15 Dy1 C2 C1 -168.0(2) . .
C15 Dy1 C2 C1 -148.5(3) 2_655 .
C16 Dy1 C2 C1 180(15) . .
C17 Dy1 C2 C1 -30.6(5) . .
C7 Dy1 C2 C3 -104.7(3) . .
C5 Dy1 C2 C3 -43.5(3) . .
C8 Dy1 C2 C3 -130.0(4) . .
C6 Dy1 C2 C3 -74.2(3) . .
C1 Dy1 C2 C3 -151.0(5) . .
C4 Dy1 C2 C3 -17.8(3) . .
C15 Dy1 C2 C3 40.9(4) . .
C15 Dy1 C2 C3 60.5(3) 2_655 .
C16 Dy1 C2 C3 28.5(15) . .
C17 Dy1 C2 C3 178.4(4) . .
C1 C2 C3 C4 0.7(11) . .
Dy1 C2 C3 C4 46.0(6) . .
C1 C2 C3 Dy1 -45.2(6) . .
C2 Dy1 C3 C4 -149.2(5) . .
C7 Dy1 C3 C4 -75.8(3) . .
C5 Dy1 C3 C4 -20.6(3) . .
C8 Dy1 C3 C4 -106.9(3) . .
C6 Dy1 C3 C4 -45.4(3) . .
C1 Dy1 C3 C4 -132.3(3) . .
C15 Dy1 C3 C4 56.9(3) . .
C15 Dy1 C3 C4 82.9(3) 2_655 .
C16 Dy1 C3 C4 36.4(4) . .
C17 Dy1 C3 C4 34.7(12) . .
C7 Dy1 C3 C2 73.4(3) . .
C5 Dy1 C3 C2 128.6(4) . .
C8 Dy1 C3 C2 42.3(3) . .
C6 Dy1 C3 C2 103.8(3) . .
C1 Dy1 C3 C2 16.9(3) . .
C4 Dy1 C3 C2 149.2(5) . .
C15 Dy1 C3 C2 -153.9(3) . .
C15 Dy1 C3 C2 -127.9(3) 2_655 .
C16 Dy1 C3 C2 -174.4(3) . .
C17 Dy1 C3 C2 -176.1(9) . .
C2 C3 C4 C5 1.4(10) . .
Dy1 C3 C4 C5 46.7(5) . .
C2 C3 C4 Si2 -179.6(5) . .
Dy1 C3 C4 Si2 -134.3(3) . .
C2 C3 C4 Dy1 -45.3(6) . .
C14 Si2 C4 C3 123.3(5) . .
C12 Si2 C4 C3 -115.6(5) . .
C13 Si2 C4 C3 2.8(6) . .
C14 Si2 C4 C5 -57.5(5) . .
C12 Si2 C4 C5 63.6(5) . .
C13 Si2 C4 C5 -178.0(5) . .
C14 Si2 C4 Dy1 29.9(6) . .
C12 Si2 C4 Dy1 151.0(4) . .
C13 Si2 C4 Dy1 -90.6(6) . .
C2 Dy1 C4 C3 18.1(3) . .
C7 Dy1 C4 C3 102.7(3) . .
C5 Dy1 C4 C3 145.2(4) . .
C8 Dy1 C4 C3 72.2(3) . .
C6 Dy1 C4 C3 126.5(3) . .
C1 Dy1 C4 C3 40.9(3) . .
C15 Dy1 C4 C3 -130.4(3) . .
C15 Dy1 C4 C3 -100.1(3) 2_655 .
C16 Dy1 C4 C3 -156.1(3) . .
C17 Dy1 C4 C3 -171.6(3) . .
C2 Dy1 C4 C5 -127.1(3) . .
C7 Dy1 C4 C5 -42.5(3) . .
C3 Dy1 C4 C5 -145.2(4) . .
C8 Dy1 C4 C5 -73.0(3) . .
C6 Dy1 C4 C5 -18.7(3) . .
C1 Dy1 C4 C5 -104.3(3) . .
C15 Dy1 C4 C5 84.4(3) . .
C15 Dy1 C4 C5 114.7(3) 2_655 .
C16 Dy1 C4 C5 58.7(3) . .
C17 Dy1 C4 C5 43.2(4) . .
C2 Dy1 C4 Si2 129.5(5) . .
C7 Dy1 C4 Si2 -145.9(4) . .
C5 Dy1 C4 Si2 -103.4(5) . .
C3 Dy1 C4 Si2 111.4(5) . .
C8 Dy1 C4 Si2 -176.4(4) . .
C6 Dy1 C4 Si2 -122.1(5) . .
C1 Dy1 C4 Si2 152.3(4) . .
C15 Dy1 C4 Si2 -19.0(4) . .
C15 Dy1 C4 Si2 11.2(4) 2_655 .
C16 Dy1 C4 Si2 -44.7(5) . .
C17 Dy1 C4 Si2 -60.2(5) . .
C3 C4 C5 C6 0.7(10) . .
Si2 C4 C5 C6 -178.3(5) . .
Dy1 C4 C5 C6 47.5(6) . .
C3 C4 C5 Dy1 -46.8(5) . .
Si2 C4 C5 Dy1 134.2(3) . .
C2 Dy1 C5 C6 -102.6(3) . .
C7 Dy1 C5 C6 -17.7(4) . .
C3 Dy1 C5 C6 -127.4(4) . .
C8 Dy1 C5 C6 -41.3(4) . .
C1 Dy1 C5 C6 -72.3(3) . .
C4 Dy1 C5 C6 -147.4(5) . .
C15 Dy1 C5 C6 114.6(3) . .
C15 Dy1 C5 C6 142.2(3) 2_655 .
C16 Dy1 C5 C6 84.4(3) . .
C17 Dy1 C5 C6 61.0(4) . .
C2 Dy1 C5 C4 44.7(3) . .
C7 Dy1 C5 C4 129.7(4) . .
C3 Dy1 C5 C4 19.9(3) . .
C8 Dy1 C5 C4 106.1(3) . .
C6 Dy1 C5 C4 147.4(5) . .
C1 Dy1 C5 C4 75.1(3) . .
C15 Dy1 C5 C4 -98.1(3) . .
C15 Dy1 C5 C4 -70.4(3) 2_655 .
C16 Dy1 C5 C4 -128.2(3) . .
C17 Dy1 C5 C4 -151.7(3) . .
C4 C5 C6 C7 -2.9(12) . .
Dy1 C5 C6 C7 44.6(7) . .
C4 C5 C6 Dy1 -47.6(6) . .
C2 Dy1 C6 C5 75.6(3) . .
C7 Dy1 C6 C5 149.6(6) . .
C3 Dy1 C6 C5 44.4(3) . .
C8 Dy1 C6 C5 131.4(4) . .
C1 Dy1 C6 C5 106.8(3) . .
C4 Dy1 C6 C5 19.4(3) . .
C15 Dy1 C6 C5 -69.8(3) . .
C15 Dy1 C6 C5 -49.3(4) 2_655 .
C16 Dy1 C6 C5 -97.2(3) . .
C17 Dy1 C6 C5 -126.3(3) . .
C2 Dy1 C6 C7 -74.0(4) . .
C5 Dy1 C6 C7 -149.6(6) . .
C3 Dy1 C6 C7 -105.2(4) . .
C8 Dy1 C6 C7 -18.2(4) . .
C1 Dy1 C6 C7 -42.8(4) . .
C4 Dy1 C6 C7 -130.2(4) . .
C15 Dy1 C6 C7 140.6(4) . .
C15 Dy1 C6 C7 161.1(3) 2_655 .
C16 Dy1 C6 C7 113.2(4) . .
C17 Dy1 C6 C7 84.1(4) . .
C5 C6 C7 C8 1.3(14) . .
Dy1 C6 C7 C8 46.0(7) . .
C5 C6 C7 Dy1 -44.7(7) . .
C2 Dy1 C7 C6 104.0(4) . .
C5 Dy1 C7 C6 17.7(3) . .
C3 Dy1 C7 C6 73.0(4) . .
C8 Dy1 C7 C6 148.8(6) . .
C1 Dy1 C7 C6 129.8(4) . .
C4 Dy1 C7 C6 42.4(4) . .
C15 Dy1 C7 C6 -50.5(4) . .
C15 Dy1 C7 C6 -40.2(6) 2_655 .
C16 Dy1 C7 C6 -70.5(4) . .
C17 Dy1 C7 C6 -98.2(4) . .
C2 Dy1 C7 C8 -44.8(3) . .
C5 Dy1 C7 C8 -131.2(4) . .
C3 Dy1 C7 C8 -75.8(3) . .
C6 Dy1 C7 C8 -148.8(6) . .
C1 Dy1 C7 C8 -19.0(3) . .
C4 Dy1 C7 C8 -106.5(3) . .
C15 Dy1 C7 C8 160.6(3) . .
C15 Dy1 C7 C8 171.0(3) 2_655 .
C16 Dy1 C7 C8 140.7(3) . .
C17 Dy1 C7 C8 112.9(3) . .
C6 C7 C8 C1 0.5(12) . .
Dy1 C7 C8 C1 46.5(6) . .
C6 C7 C8 Dy1 -46.0(7) . .
C2 C1 C8 C7 1.2(10) . .
Si1 C1 C8 C7 178.1(5) . .
Dy1 C1 C8 C7 -46.4(6) . .
C2 C1 C8 Dy1 47.6(5) . .
Si1 C1 C8 Dy1 -135.5(3) . .
C2 Dy1 C8 C7 126.9(4) . .
C5 Dy1 C8 C7 41.3(4) . .
C3 Dy1 C8 C7 102.7(3) . .
C6 Dy1 C8 C7 18.1(3) . .
C1 Dy1 C8 C7 147.7(5) . .
C4 Dy1 C8 C7 72.6(4) . .
C15 Dy1 C8 C7 -39.7(5) . .
C15 Dy1 C8 C7 -158.9(8) 2_655 .
C16 Dy1 C8 C7 -49.8(4) . .
C17 Dy1 C8 C7 -71.4(4) . .
C2 Dy1 C8 C1 -20.7(3) . .
C7 Dy1 C8 C1 -147.7(5) . .
C5 Dy1 C8 C1 -106.3(3) . .
C3 Dy1 C8 C1 -45.0(3) . .
C6 Dy1 C8 C1 -129.6(3) . .
C4 Dy1 C8 C1 -75.0(3) . .
C15 Dy1 C8 C1 172.6(3) . .
C15 Dy1 C8 C1 53.5(10) 2_655 .
C16 Dy1 C8 C1 162.6(3) . .
C17 Dy1 C8 C1 141.0(3) . .
C2 Dy1 C15 C15 36.5(3) . 2_655
C7 Dy1 C15 C15 172.0(2) . 2_655
C5 Dy1 C15 C15 117.9(2) . 2_655
C3 Dy1 C15 C15 59.3(3) . 2_655
C8 Dy1 C15 C15 -162.9(3) . 2_655
C6 Dy1 C15 C15 147.3(2) . 2_655
C1 Dy1 C15 C15 -9.9(10) . 2_655
C4 Dy1 C15 C15 85.4(2) . 2_655
C16 Dy1 C15 C15 -146.6(4) . 2_655
C17 Dy1 C15 C15 -125.0(3) . 2_655
C2 Dy1 C15 C16 -176.9(3) . .
C7 Dy1 C15 C16 -41.4(3) . .
C5 Dy1 C15 C16 -95.5(3) . .
C3 Dy1 C15 C16 -154.1(2) . .
C8 Dy1 C15 C16 -16.3(5) . .
C6 Dy1 C15 C16 -66.1(3) . .
C1 Dy1 C15 C16 136.7(9) . .
C4 Dy1 C15 C16 -128.0(3) . .
C15 Dy1 C15 C16 146.6(4) 2_655 .
C17 Dy1 C15 C16 21.6(3) . .
C2 Dy1 C15 Dy1 107.2(2) . 2_655
C7 Dy1 C15 Dy1 -117.3(2) . 2_655
C5 Dy1 C15 Dy1 -171.46(16) . 2_655
C3 Dy1 C15 Dy1 129.93(15) . 2_655
C8 Dy1 C15 Dy1 -92.2(4) . 2_655
C6 Dy1 C15 Dy1 -142.04(16) . 2_655
C1 Dy1 C15 Dy1 60.7(9) . 2_655
C4 Dy1 C15 Dy1 156.03(16) . 2_655
C15 Dy1 C15 Dy1 70.7(2) 2_655 2_655
C16 Dy1 C15 Dy1 -75.9(3) . 2_655
C17 Dy1 C15 Dy1 -54.33(15) . 2_655
C15 C15 C16 C17 -0.5(13) 2_655 .
Dy1 C15 C16 C17 -52.6(8) . .
Dy1 C15 C16 C17 49.6(8) 2_655 .
C15 C15 C16 Si3 179.3(6) 2_655 .
Dy1 C15 C16 Si3 127.2(4) . .
Dy1 C15 C16 Si3 -130.6(4) 2_655 .
C15 C15 C16 Dy1 52.1(7) 2_655 .
Dy1 C15 C16 Dy1 102.17(10) 2_655 .
C15 C15 C16 Dy1 -50.1(7) 2_655 2_655
Dy1 C15 C16 Dy1 -102.17(10) . 2_655
C20 Si3 C16 C17 -74.0(6) . .
C19 Si3 C16 C17 163.1(6) . .
C21 Si3 C16 C17 42.1(7) . .
C20 Si3 C16 C15 106.2(5) . .
C19 Si3 C16 C15 -16.7(7) . .
C21 Si3 C16 C15 -137.7(5) . .
C20 Si3 C16 Dy1 -163.8(3) . .
C19 Si3 C16 Dy1 73.3(5) . .
C21 Si3 C16 Dy1 -47.7(4) . .
C20 Si3 C16 Dy1 15.4(4) . 2_655
C19 Si3 C16 Dy1 -107.5(5) . 2_655
C21 Si3 C16 Dy1 131.5(4) . 2_655
C2 Dy1 C16 C17 156.6(11) . .
C7 Dy1 C16 C17 -71.1(4) . .
C5 Dy1 C16 C17 -132.1(4) . .
C3 Dy1 C16 C17 -179.4(3) . .
C8 Dy1 C16 C17 -46.7(4) . .
C6 Dy1 C16 C17 -100.8(3) . .
C1 Dy1 C16 C17 -24.0(6) . .
C4 Dy1 C16 C17 -159.7(3) . .
C15 Dy1 C16 C17 141.6(5) . .
C15 Dy1 C16 C17 122.4(4) 2_655 .
C2 Dy1 C16 C15 15.1(15) . .
C7 Dy1 C16 C15 147.3(3) . .
C5 Dy1 C16 C15 86.3(3) . .
C3 Dy1 C16 C15 39.0(4) . .
C8 Dy1 C16 C15 171.7(3) . .
C6 Dy1 C16 C15 117.7(3) . .
C1 Dy1 C16 C15 -165.6(3) . .
C4 Dy1 C16 C15 58.7(3) . .
C15 Dy1 C16 C15 -19.2(2) 2_655 .
C17 Dy1 C16 C15 -141.6(5) . .
C2 Dy1 C16 Si3 -96.7(14) . .
C7 Dy1 C16 Si3 35.5(3) . .
C5 Dy1 C16 Si3 -25.5(3) . .
C3 Dy1 C16 Si3 -72.8(3) . .
C8 Dy1 C16 Si3 60.0(3) . .
C6 Dy1 C16 Si3 5.9(3) . .
C1 Dy1 C16 Si3 82.7(4) . .
C4 Dy1 C16 Si3 -53.0(3) . .
C15 Dy1 C16 Si3 -111.8(4) . .
C15 Dy1 C16 Si3 -131.0(3) 2_655 .
C17 Dy1 C16 Si3 106.7(5) . .
C2 Dy1 C16 Dy1 83.9(13) . 2_655
C7 Dy1 C16 Dy1 -143.88(18) . 2_655
C5 Dy1 C16 Dy1 155.13(16) . 2_655
C3 Dy1 C16 Dy1 107.8(2) . 2_655
C8 Dy1 C16 Dy1 -119.43(18) . 2_655
C6 Dy1 C16 Dy1 -173.50(17) . 2_655
C1 Dy1 C16 Dy1 -96.7(4) . 2_655
C4 Dy1 C16 Dy1 127.57(15) . 2_655
C15 Dy1 C16 Dy1 68.8(2) . 2_655
C15 Dy1 C16 Dy1 49.63(13) 2_655 2_655
C17 Dy1 C16 Dy1 -72.7(3) . 2_655
C15 C16 C17 C18 2.8(15) . .
Si3 C16 C17 C18 -176.9(6) . .
Dy1 C16 C17 C18 -48.4(8) . .
Dy1 C16 C17 C18 51.4(8) 2_655 .
C15 C16 C17 Dy1 51.3(7) . .
Si3 C16 C17 Dy1 -128.5(4) . .
Dy1 C16 C17 Dy1 99.81(9) 2_655 .
C15 C16 C17 Dy1 -48.6(7) . 2_655
Si3 C16 C17 Dy1 131.7(4) . 2_655
Dy1 C16 C17 Dy1 -99.81(9) . 2_655
C2 Dy1 C17 C16 -172.5(4) . .
C7 Dy1 C17 C16 112.6(4) . .
C5 Dy1 C17 C16 53.7(4) . .
C3 Dy1 C17 C16 2.1(13) . .
C8 Dy1 C17 C16 142.7(4) . .
C6 Dy1 C17 C16 81.1(4) . .
C1 Dy1 C17 C16 167.7(3) . .
C4 Dy1 C17 C16 30.0(5) . .
C15 Dy1 C17 C16 -22.2(3) . .
C15 Dy1 C17 C16 -47.4(3) 2_655 .
C2 Dy1 C17 C18 -25.0(5) . .
C7 Dy1 C17 C18 -99.9(3) . .
C5 Dy1 C17 C18 -158.8(3) . .
C3 Dy1 C17 C18 149.6(9) . .
C8 Dy1 C17 C18 -69.9(3) . .
C6 Dy1 C17 C18 -131.4(3) . .
C1 Dy1 C17 C18 -44.8(3) . .
C4 Dy1 C17 C18 177.5(3) . .
C15 Dy1 C17 C18 125.3(3) . .
C15 Dy1 C17 C18 100.1(3) 2_655 .
C16 Dy1 C17 C18 147.5(5) . .
C2 Dy1 C17 Dy1 -98.5(4) . 2_655
C7 Dy1 C17 Dy1 -173.44(19) . 2_655
C5 Dy1 C17 Dy1 127.72(17) . 2_655
C3 Dy1 C17 Dy1 76.1(10) . 2_655
C8 Dy1 C17 Dy1 -143.35(16) . 2_655
C6 Dy1 C17 Dy1 155.10(18) . 2_655
C1 Dy1 C17 Dy1 -118.28(17) . 2_655
C4 Dy1 C17 Dy1 104.0(2) . 2_655
C15 Dy1 C17 Dy1 51.82(13) . 2_655
C15 Dy1 C17 Dy1 26.57(12) 2_655 2_655
C16 Dy1 C17 Dy1 74.0(3) . 2_655
C16 C17 C18 C18 -3.1(14) . 2_655
Dy1 C17 C18 C18 -51.4(8) . 2_655
Dy1 C17 C18 C18 48.4(8) 2_655 2_655
C16 C17 C18 Dy1 48.2(9) . .
Dy1 C17 C18 Dy1 99.80(10) 2_655 .
C16 C17 C18 Dy1 -51.6(9) . 2_655
Dy1 C17 C18 Dy1 -99.80(10) . 2_655
C2 Dy1 C18 C18 -46.1(3) . 2_655
C7 Dy1 C18 C18 -131.5(3) . 2_655
C5 Dy1 C18 C18 177.4(3) . 2_655
C3 Dy1 C18 C18 -21.2(5) . 2_655
C8 Dy1 C18 C18 -99.8(3) . 2_655
C6 Dy1 C18 C18 -158.8(3) . 2_655
C1 Dy1 C18 C18 -69.3(3) . 2_655
C4 Dy1 C18 C18 136.7(8) . 2_655
C15 Dy1 C18 C18 101.7(3) . 2_655
C15 Dy1 C18 C18 71.7(2) 2_655 2_655
C16 Dy1 C18 C18 127.6(3) . 2_655
C17 Dy1 C18 C18 146.0(4) . 2_655
C2 Dy1 C18 C17 167.8(3) . .
C7 Dy1 C18 C17 82.4(3) . .
C5 Dy1 C18 C17 31.3(4) . .
C3 Dy1 C18 C17 -167.3(4) . .
C8 Dy1 C18 C17 114.1(3) . .
C6 Dy1 C18 C17 55.2(3) . .
C1 Dy1 C18 C17 144.6(3) . .
C4 Dy1 C18 C17 -9.3(10) . .
C15 Dy1 C18 C17 -44.3(3) . .
C15 Dy1 C18 C17 -74.4(3) 2_655 .
C16 Dy1 C18 C17 -18.5(3) . .
C2 Dy1 C18 Dy1 -119.28(18) . 2_655
C7 Dy1 C18 Dy1 155.29(19) . 2_655
C5 Dy1 C18 Dy1 104.2(2) . 2_655
C3 Dy1 C18 Dy1 -94.4(4) . 2_655
C8 Dy1 C18 Dy1 -172.98(17) . 2_655
C6 Dy1 C18 Dy1 128.07(19) . 2_655
C1 Dy1 C18 Dy1 -142.47(14) . 2_655
C4 Dy1 C18 Dy1 63.6(9) . 2_655
C15 Dy1 C18 Dy1 28.56(11) . 2_655
C15 Dy1 C18 Dy1 -1.50(14) 2_655 2_655
C16 Dy1 C18 Dy1 54.42(15) . 2_655
C17 Dy1 C18 Dy1 72.9(3) . 2_655
